data_4085299
loop_
_publ_author_name
'Gulia, Nurbey'
'Pigulski, Bart\/lomiej'
'Szafert, S\/lawomir'

_publ_section_title
;
 Palladium End-Capped Polyynes via Oxidative Addition of 1-Haloalkynes to
 Pd(PPh3)4
;
_journal_issue 4
_journal_name_full Organometallics
_journal_page_first 673
_journal_paper_doi 10.1021/om501105w
_journal_volume 34
_journal_year 2015
_chemical_formula_moiety 'C48 H37 Br O P2 Pd'
_chemical_formula_sum 'C48 H37 Br O P2 Pd'
_chemical_formula_weight 878.02
_chemical_name_systematic
;
bromo((4-cyanophenyl)butadiynyl)bis(triphenylphosphine)palladium
;
_space_group_crystal_system monoclinic
_space_group_IT_number 14
_space_group_name_Hall '-P 2yn'
_space_group_name_H-M_alt 'P 1 21/n 1'
_symmetry_space_group_name_Hall '-P 2yn'
_symmetry_space_group_name_H-M 'P 1 21/n 1'
_atom_sites_solution_hydrogens geom
_audit_creation_method SHELXL-2013
_cell_angle_alpha 90
_cell_angle_beta 107.59(4)
_cell_angle_gamma 90
_cell_formula_units_Z 4
_cell_length_a 9.184(4)
_cell_length_b 35.529(16)
_cell_length_c 12.422(6)
_cell_measurement_reflns_used 9622
_cell_measurement_temperature 100(2)
_cell_measurement_theta_max 28.7579
_cell_measurement_theta_min 2.8577
_cell_volume 3864(3)
_computing_cell_refinement
;
CrysAlis RED, Oxford Diffraction Ltd.,
Version 1.171.33.66 (release 28-04-2010 CrysAlis171 .NET)
(compiled Apr 28 2010,14:27:37)
;
_computing_data_collection
;
CrysAlis CCD, Oxford Diffraction Ltd.,
Version 1.171.33.66 (release 28-04-2010 CrysAlis171 .NET)
(compiled Apr 28 2010,14:27:37)
;
_computing_data_reduction
;
CrysAlis RED, Oxford Diffraction Ltd.,
Version 1.171.33.66 (release 28-04-2010 CrysAlis171 .NET)
(compiled Apr 28 2010,14:27:37)
;
_computing_structure_refinement 'SHELXL-2013 (Sheldrick, 2013)'
_computing_structure_solution 'SHELXS-2013 (Sheldrick, 2013)'
_diffrn_ambient_temperature 100(2)
_diffrn_detector_area_resol_mean 8.3359
_diffrn_measured_fraction_theta_full 0.997
_diffrn_measured_fraction_theta_max 0.931
_diffrn_measurement_device_type 'Xcalibur, Sapphire2, large Be window'
_diffrn_measurement_method '\w scans'
_diffrn_radiation_type MoK\a
_diffrn_radiation_wavelength 0.71073
_diffrn_reflns_av_R_equivalents 0.0535
_diffrn_reflns_av_unetI/netI 0.0856
_diffrn_reflns_Laue_measured_fraction_full 0.997
_diffrn_reflns_Laue_measured_fraction_max 0.931
_diffrn_reflns_limit_h_max 8
_diffrn_reflns_limit_h_min -12
_diffrn_reflns_limit_k_max 47
_diffrn_reflns_limit_k_min -46
_diffrn_reflns_limit_l_max 16
_diffrn_reflns_limit_l_min -15
_diffrn_reflns_number 27732
_diffrn_reflns_point_group_measured_fraction_full 0.997
_diffrn_reflns_point_group_measured_fraction_max 0.931
_diffrn_reflns_theta_full 26.000
_diffrn_reflns_theta_max 28.846
_diffrn_reflns_theta_min 2.867
_diffrn_source 'Enhance (Mo) X-ray Source'
_exptl_absorpt_coefficient_mu 1.634
_exptl_absorpt_correction_T_max 0.915
_exptl_absorpt_correction_T_min 0.771
_exptl_absorpt_correction_type analytical
_exptl_absorpt_process_details
;
CrysAlis RED, Oxford Diffraction Ltd.,
Version 1.171.33.66 (release 28-04-2010 CrysAlis171 .NET)
(compiled Apr 28 2010,14:27:37)
Analytical numeric absorption correction using a multifaceted crystal
            model based on expressions derived by R.C. Clark & J.S. Reid.
(Clark, R. C. & Reid, J. S. (1995). Acta Cryst. A51, 887-897)
;
_exptl_crystal_colour 'light yellow'
_exptl_crystal_density_diffrn 1.509
_exptl_crystal_density_meas 'not measured'
_exptl_crystal_description block
_exptl_crystal_F_000 1776
_exptl_crystal_size_max 0.2097
_exptl_crystal_size_mid 0.1617
_exptl_crystal_size_min 0.0608
_refine_diff_density_max 0.596
_refine_diff_density_min -0.489
_refine_diff_density_rms 0.091
_refine_ls_extinction_method none
_refine_ls_goodness_of_fit_ref 0.867
_refine_ls_hydrogen_treatment constr
_refine_ls_matrix_type full
_refine_ls_number_parameters 484
_refine_ls_number_reflns 9441
_refine_ls_number_restraints 0
_refine_ls_restrained_S_all 0.867
_refine_ls_R_factor_all 0.0717
_refine_ls_R_factor_gt 0.0371
_refine_ls_shift/su_max 0.001
_refine_ls_shift/su_mean 0.000
_refine_ls_structure_factor_coef Fsqd
_refine_ls_weighting_details 'w=1/[\s^2^(Fo^2^)+(0.0269P)^2^] where P=(Fo^2^+2Fc^2^)/3'
_refine_ls_weighting_scheme calc
_refine_ls_wR_factor_gt 0.0612
_refine_ls_wR_factor_ref 0.0661
_reflns_Friedel_coverage 0.000
_reflns_number_gt 6142
_reflns_number_total 9441
_reflns_threshold_expression 'I > 2\s(I)'
_cod_data_source_file om501105w_si_001.cif
_cod_data_source_block n292abs
_cod_depositor_comments 'Adding full bibliography for 4085296--4085300.cif.'
_cod_database_code 4085299
_shelx_space_group_comment
;
The symmetry employed for this shelxl refinement is uniquely defined
by the following loop, which should always be used as a source of
symmetry information in preference to the above space-group names.
They are only intended as comments.
;
_shelxl_version_number 2013-4

loop_
_space_group_symop_operation_xyz
'x, y, z'
'-x+1/2, y+1/2, -z+1/2'
'-x, -y, -z'
'x-1/2, -y-1/2, z-1/2'

loop_
_atom_site_label
_atom_site_type_symbol
_atom_site_fract_x
_atom_site_fract_y
_atom_site_fract_z
_atom_site_U_iso_or_equiv
_atom_site_adp_type
_atom_site_occupancy
_atom_site_site_symmetry_order
_atom_site_calc_flag
_atom_site_refinement_flags_posn
_atom_site_refinement_flags_adp
_atom_site_refinement_flags_occupancy
_atom_site_disorder_assembly
_atom_site_disorder_group
Pd1 Pd 0.88308(2) 0.14619(2) 0.85418(2) 0.01557(6) Uani 1 1 d . . . . .
Br1 Br 0.76681(3) 0.19600(2) 0.93724(2) 0.02295(10) Uani 0.9620(10) 1 d . . P . .
P1 P 0.75258(8) 0.17233(2) 0.67775(6) 0.01596(16) Uani 1 1 d . . . . .
P2 P 1.03145(8) 0.12196(2) 1.02734(6) 0.01563(16) Uani 1 1 d . . . . .
O1 O 1.4617(3) 0.00191(7) 0.22845(19) 0.0477(6) Uani 1 1 d . . . A 1
C1 C 0.9745(4) 0.10782(11) 0.7841(3) 0.0231(8) Uani 1 1 d . . . A 1
C2 C 1.0360(4) 0.08541(9) 0.7365(3) 0.0247(8) Uani 1 1 d . . . A 1
C3 C 1.0999(3) 0.06455(8) 0.6705(2) 0.0249(7) Uani 1 1 d . . . A 1
C4 C 1.1537(3) 0.04788(8) 0.6072(2) 0.0246(7) Uani 1 1 d . . . A 1
C5 C 1.2160(3) 0.03010(9) 0.5270(2) 0.0257(7) Uani 1 1 d . . . A 1
C6 C 1.2166(3) -0.00848(8) 0.5162(2) 0.0263(7) Uani 1 1 d . . . A 1
H6 H 1.1747 -0.0239 0.5619 0.032 Uiso 1 1 calc R U . A 1
C7 C 1.2789(3) -0.02490(9) 0.4382(3) 0.0269(7) Uani 1 1 d . . . A 1
H7 H 1.2779 -0.0515 0.4308 0.032 Uiso 1 1 calc R U . A 1
C8 C 1.3427(3) -0.00295(9) 0.3704(2) 0.0243(7) Uani 1 1 d . . . A 1
C9 C 1.3410(3) 0.03579(9) 0.3823(3) 0.0305(8) Uani 1 1 d . . . A 1
H9 H 1.3835 0.0512 0.3370 0.037 Uiso 1 1 calc R U . A 1
C10 C 1.2782(3) 0.05266(9) 0.4593(2) 0.0301(8) Uani 1 1 d . . . A 1
H10 H 1.2775 0.0793 0.4660 0.036 Uiso 1 1 calc R U . A 1
C11 C 1.4131(3) -0.01942(9) 0.2894(3) 0.0306(8) Uani 1 1 d . . . A 1
C12 C 1.4250(3) -0.06045(8) 0.2805(3) 0.0313(8) Uani 1 1 d . . . A 1
H12A H 1.4703 -0.0665 0.2206 0.047 Uiso 1 1 calc R U . A 1
H12B H 1.3230 -0.0717 0.2625 0.047 Uiso 1 1 calc R U . A 1
H12C H 1.4897 -0.0706 0.3525 0.047 Uiso 1 1 calc R U . A 1
Br2 Br 0.9938(16) 0.0926(4) 0.7697(12) 0.026(3) Uiso 0.0380(10) 1 d . . P A 2
C13 C 0.5567(3) 0.18428(8) 0.6675(2) 0.0168(6) Uani 1 1 d . . . . .
C14 C 0.4694(3) 0.15592(8) 0.6950(2) 0.0256(7) Uani 1 1 d . . . . .
H14 H 0.5149 0.1323 0.7212 0.031 Uiso 1 1 calc R U . . .
C15 C 0.3164(3) 0.16198(9) 0.6844(3) 0.0285(7) Uani 1 1 d . . . . .
H15 H 0.2561 0.1422 0.7002 0.034 Uiso 1 1 calc R U . . .
C16 C 0.2528(3) 0.19656(9) 0.6511(3) 0.0290(7) Uani 1 1 d . . . . .
H16 H 0.1483 0.2009 0.6444 0.035 Uiso 1 1 calc R U . . .
C17 C 0.3397(3) 0.22486(9) 0.6274(3) 0.0294(7) Uani 1 1 d . . . . .
H17 H 0.2954 0.2489 0.6060 0.035 Uiso 1 1 calc R U . . .
C18 C 0.4913(3) 0.21887(8) 0.6342(2) 0.0230(7) Uani 1 1 d . . . . .
H18 H 0.5498 0.2386 0.6159 0.028 Uiso 1 1 calc R U . . .
C19 C 0.7327(3) 0.14566(7) 0.5478(2) 0.0178(6) Uani 1 1 d . . . . .
C20 C 0.5913(3) 0.13883(8) 0.4690(2) 0.0248(7) Uani 1 1 d . . . . .
H20 H 0.5009 0.1478 0.4824 0.030 Uiso 1 1 calc R U . . .
C21 C 0.5817(4) 0.11894(8) 0.3707(2) 0.0291(7) Uani 1 1 d . . . . .
H21 H 0.4848 0.1146 0.3169 0.035 Uiso 1 1 calc R U . . .
C22 C 0.7126(4) 0.10545(8) 0.3508(2) 0.0290(7) Uani 1 1 d . . . . .
H22 H 0.7057 0.0912 0.2847 0.035 Uiso 1 1 calc R U . . .
C23 C 0.8527(4) 0.11284(8) 0.4274(2) 0.0249(7) Uani 1 1 d . . . . .
H23 H 0.9428 0.1039 0.4135 0.030 Uiso 1 1 calc R U . . .
C24 C 0.8638(3) 0.13311(8) 0.5246(2) 0.0213(6) Uani 1 1 d . . . . .
H24 H 0.9616 0.1385 0.5758 0.026 Uiso 1 1 calc R U . . .
C25 C 0.8455(3) 0.21533(7) 0.6535(2) 0.0168(6) Uani 1 1 d . . . . .
C26 C 0.8241(3) 0.22888(8) 0.5441(2) 0.0228(7) Uani 1 1 d . . . . .
H26 H 0.7566 0.2161 0.4816 0.027 Uiso 1 1 calc R U . . .
C27 C 0.9001(3) 0.26070(8) 0.5257(3) 0.0263(7) Uani 1 1 d . . . . .
H27 H 0.8842 0.2696 0.4509 0.032 Uiso 1 1 calc R U . . .
C28 C 0.9986(3) 0.27957(8) 0.6153(3) 0.0257(7) Uani 1 1 d . . . . .
H28 H 1.0518 0.3012 0.6024 0.031 Uiso 1 1 calc R U . . .
C29 C 1.0196(3) 0.26683(8) 0.7237(3) 0.0279(7) Uani 1 1 d . . . . .
H29 H 1.0856 0.2801 0.7857 0.034 Uiso 1 1 calc R U . . .
C30 C 0.9449(3) 0.23471(8) 0.7429(2) 0.0233(7) Uani 1 1 d . . . . .
H30 H 0.9620 0.2259 0.8179 0.028 Uiso 1 1 calc R U . . .
C31 C 1.0534(3) 0.15194(7) 1.1497(2) 0.0179(6) Uani 1 1 d . . . . .
C32 C 1.1917(3) 0.16944(8) 1.2059(2) 0.0233(7) Uani 1 1 d . . . . .
H32 H 1.2787 0.1653 1.1812 0.028 Uiso 1 1 calc R U . . .
C33 C 1.2029(4) 0.19285(9) 1.2978(2) 0.0298(7) Uani 1 1 d . . . . .
H33 H 1.2977 0.2044 1.3361 0.036 Uiso 1 1 calc R U . . .
C34 C 1.0765(4) 0.19941(8) 1.3338(2) 0.0284(7) Uani 1 1 d . . . . .
H34 H 1.0844 0.2156 1.3961 0.034 Uiso 1 1 calc R U . . .
C35 C 0.9390(3) 0.18234(8) 1.2790(2) 0.0250(7) Uani 1 1 d . . . . .
H35 H 0.8519 0.1869 1.3033 0.030 Uiso 1 1 calc R U . . .
C36 C 0.9280(3) 0.15846(8) 1.1882(2) 0.0224(7) Uani 1 1 d . . . . .
H36 H 0.8336 0.1464 1.1518 0.027 Uiso 1 1 calc R U . . .
C37 C 0.9601(3) 0.07801(7) 1.0667(2) 0.0183(6) Uani 1 1 d . . . . .
C38 C 0.9924(3) 0.06708(8) 1.1796(2) 0.0254(7) Uani 1 1 d . . . . .
H38 H 1.0515 0.0831 1.2375 0.030 Uiso 1 1 calc R U . . .
C39 C 0.9396(3) 0.03322(8) 1.2079(3) 0.0302(8) Uani 1 1 d . . . . .
H39 H 0.9636 0.0259 1.2849 0.036 Uiso 1 1 calc R U . . .
C40 C 0.8522(4) 0.01011(9) 1.1245(3) 0.0390(9) Uani 1 1 d . . . . .
H40 H 0.8142 -0.0130 1.1439 0.047 Uiso 1 1 calc R U . . .
C41 C 0.8196(4) 0.02040(9) 1.0128(3) 0.0487(10) Uani 1 1 d . . . . .
H41 H 0.7596 0.0044 0.9551 0.058 Uiso 1 1 calc R U . . .
C42 C 0.8744(4) 0.05413(9) 0.9846(3) 0.0348(8) Uani 1 1 d . . . . .
H42 H 0.8524 0.0609 0.9074 0.042 Uiso 1 1 calc R U . . .
C43 C 1.2254(3) 0.11232(8) 1.0254(2) 0.0163(6) Uani 1 1 d . . . . .
C44 C 1.3056(3) 0.08059(8) 1.0744(2) 0.0200(6) Uani 1 1 d . . . . .
H44 H 1.2600 0.0629 1.1118 0.024 Uiso 1 1 calc R U . . .
C45 C 1.4527(3) 0.07451(9) 1.0691(3) 0.0287(7) Uani 1 1 d . . . . .
H45 H 1.5065 0.0524 1.1014 0.034 Uiso 1 1 calc R U . . .
C46 C 1.5212(3) 0.10058(9) 1.0166(2) 0.0289(7) Uani 1 1 d . . . . .
H46 H 1.6222 0.0966 1.0137 0.035 Uiso 1 1 calc R U . . .
C47 C 1.4422(3) 0.13208(9) 0.9691(3) 0.0299(8) Uani 1 1 d . . . . .
H47 H 1.4894 0.1500 0.9338 0.036 Uiso 1 1 calc R U . . .
C48 C 1.2940(3) 0.13817(8) 0.9717(2) 0.0233(7) Uani 1 1 d . . . . .
H48 H 1.2396 0.1599 0.9369 0.028 Uiso 1 1 calc R U . . .

loop_
_atom_site_aniso_label
_atom_site_aniso_U_11
_atom_site_aniso_U_22
_atom_site_aniso_U_33
_atom_site_aniso_U_23
_atom_site_aniso_U_13
_atom_site_aniso_U_12
Pd1 0.01784(11) 0.01338(10) 0.01490(10) 0.00130(9) 0.00406(8) 0.00146(10)
Br1 0.02787(19) 0.02170(17) 0.02086(17) 0.00095(13) 0.00973(14) 0.00649(14)
P1 0.0160(4) 0.0147(4) 0.0164(4) 0.0025(3) 0.0036(3) 0.0021(3)
P2 0.0157(4) 0.0147(4) 0.0159(4) 0.0012(3) 0.0039(3) -0.0001(3)
O1 0.0649(18) 0.0454(16) 0.0392(14) -0.0009(12) 0.0256(14) -0.0047(13)
C1 0.0237(19) 0.023(2) 0.0188(18) 0.0025(16) -0.0001(14) 0.0000(17)
C2 0.0267(19) 0.0212(18) 0.0243(19) 0.0038(15) 0.0050(16) 0.0007(15)
C3 0.0260(17) 0.0194(16) 0.0274(17) 0.0013(13) 0.0051(14) 0.0033(13)
C4 0.0264(17) 0.0204(16) 0.0248(16) -0.0002(13) 0.0043(14) 0.0015(13)
C5 0.0206(16) 0.0276(17) 0.0248(16) -0.0006(14) 0.0006(14) 0.0018(14)
C6 0.0283(17) 0.0244(17) 0.0287(17) 0.0022(14) 0.0123(15) -0.0006(14)
C7 0.0274(17) 0.0216(16) 0.0337(18) 0.0005(14) 0.0120(15) 0.0012(14)
C8 0.0177(16) 0.0308(18) 0.0202(15) -0.0044(14) -0.0006(13) 0.0018(13)
C9 0.039(2) 0.0285(18) 0.0225(17) 0.0050(14) 0.0064(15) -0.0055(15)
C10 0.041(2) 0.0223(17) 0.0251(17) -0.0013(14) 0.0067(16) -0.0002(15)
C11 0.0266(18) 0.040(2) 0.0204(17) -0.0019(15) 0.0005(14) 0.0016(15)
C12 0.0315(18) 0.0327(19) 0.0248(17) -0.0080(15) 0.0011(14) 0.0134(15)
C13 0.0132(14) 0.0204(15) 0.0154(14) -0.0005(12) 0.0021(12) -0.0008(12)
C14 0.0209(16) 0.0200(16) 0.0353(18) 0.0092(14) 0.0079(14) 0.0046(13)
C15 0.0228(17) 0.0279(17) 0.0382(19) 0.0066(15) 0.0146(15) -0.0042(14)
C16 0.0162(15) 0.0358(19) 0.0344(18) 0.0042(15) 0.0070(14) 0.0058(14)
C17 0.0221(17) 0.0249(17) 0.0397(19) 0.0083(15) 0.0069(15) 0.0065(14)
C18 0.0207(16) 0.0189(15) 0.0301(17) 0.0049(13) 0.0084(13) 0.0023(13)
C19 0.0201(15) 0.0141(14) 0.0170(14) 0.0032(12) 0.0024(12) 0.0003(13)
C20 0.0246(16) 0.0205(17) 0.0278(17) 0.0019(13) 0.0056(14) -0.0011(13)
C21 0.0305(18) 0.0278(17) 0.0236(17) -0.0041(14) 0.0002(14) -0.0071(14)
C22 0.048(2) 0.0212(16) 0.0181(16) -0.0024(13) 0.0111(15) -0.0019(15)
C23 0.0324(18) 0.0234(17) 0.0205(16) 0.0036(13) 0.0103(14) 0.0028(14)
C24 0.0247(16) 0.0204(15) 0.0178(15) 0.0052(12) 0.0050(13) 0.0010(13)
C25 0.0166(15) 0.0159(14) 0.0196(15) 0.0031(12) 0.0083(12) 0.0034(12)
C26 0.0220(16) 0.0232(16) 0.0216(16) 0.0028(13) 0.0042(13) -0.0003(13)
C27 0.0329(18) 0.0204(16) 0.0277(17) 0.0066(14) 0.0120(15) 0.0053(14)
C28 0.0252(17) 0.0151(15) 0.0409(19) 0.0056(14) 0.0160(15) 0.0013(13)
C29 0.0234(17) 0.0247(17) 0.0336(18) 0.0018(14) 0.0055(14) -0.0062(14)
C30 0.0249(16) 0.0233(16) 0.0225(16) 0.0030(13) 0.0082(13) -0.0010(13)
C31 0.0225(15) 0.0165(15) 0.0152(14) 0.0022(12) 0.0063(12) 0.0023(12)
C32 0.0239(16) 0.0253(16) 0.0206(15) -0.0010(13) 0.0066(13) -0.0016(13)
C33 0.0318(18) 0.0321(18) 0.0237(16) -0.0073(14) 0.0056(14) -0.0078(15)
C34 0.046(2) 0.0221(16) 0.0193(15) -0.0057(13) 0.0136(15) -0.0007(15)
C35 0.0299(18) 0.0269(17) 0.0215(16) 0.0014(14) 0.0127(14) 0.0058(14)
C36 0.0240(16) 0.0207(15) 0.0238(16) 0.0013(13) 0.0091(13) -0.0010(13)
C37 0.0120(14) 0.0158(14) 0.0276(16) 0.0044(12) 0.0066(13) 0.0025(11)
C38 0.0317(18) 0.0232(16) 0.0234(16) 0.0003(13) 0.0116(14) -0.0021(14)
C39 0.0338(19) 0.0284(18) 0.0306(18) 0.0102(15) 0.0130(16) 0.0021(15)
C40 0.0309(19) 0.0276(19) 0.054(2) 0.0173(18) 0.0062(18) -0.0086(16)
C41 0.059(2) 0.0247(19) 0.040(2) 0.0071(16) -0.0181(19) -0.0188(18)
C42 0.042(2) 0.0234(17) 0.0282(18) 0.0098(14) -0.0062(16) -0.0093(15)
C43 0.0153(14) 0.0201(15) 0.0122(13) -0.0045(12) 0.0023(12) -0.0049(12)
C44 0.0209(15) 0.0193(15) 0.0201(15) -0.0031(12) 0.0064(13) -0.0021(12)
C45 0.0226(17) 0.0303(18) 0.0316(18) -0.0043(15) 0.0058(14) 0.0056(14)
C46 0.0147(16) 0.042(2) 0.0298(17) -0.0142(16) 0.0060(14) -0.0001(14)
C47 0.0287(18) 0.0369(19) 0.0277(17) -0.0056(15) 0.0141(15) -0.0123(15)
C48 0.0277(17) 0.0194(16) 0.0240(16) 0.0026(13) 0.0095(13) -0.0054(13)

loop_
_atom_type_symbol
_atom_type_description
_atom_type_scat_dispersion_real
_atom_type_scat_dispersion_imag
_atom_type_scat_source
C C 0.0033 0.0016 'International Tables Vol C Tables 4.2.6.8 and 6.1.1.4'
H H 0.0000 0.0000 'International Tables Vol C Tables 4.2.6.8 and 6.1.1.4'
O O 0.0106 0.0060 'International Tables Vol C Tables 4.2.6.8 and 6.1.1.4'
P P 0.1023 0.0942 'International Tables Vol C Tables 4.2.6.8 and 6.1.1.4'
Br Br -0.2901 2.4595 'International Tables Vol C Tables 4.2.6.8 and 6.1.1.4'
Pd Pd -0.9988 1.0072 'International Tables Vol C Tables 4.2.6.8 and 6.1.1.4'

loop_
_geom_angle_atom_site_label_1
_geom_angle_atom_site_label_2
_geom_angle_atom_site_label_3
_geom_angle
C1 Pd1 P2 86.74(10)
C1 Pd1 P1 91.55(10)
P2 Pd1 P1 175.29(3)
C1 Pd1 Br1 178.10(10)
P2 Pd1 Br1 94.92(4)
P1 Pd1 Br1 86.73(4)
P2 Pd1 Br2 84.8(3)
P1 Pd1 Br2 93.8(3)
Br1 Pd1 Br2 177.3(3)
C13 P1 C25 107.26(12)
C13 P1 C19 103.08(13)
C25 P1 C19 102.42(12)
C13 P1 Pd1 111.93(10)
C25 P1 Pd1 110.75(9)
C19 P1 Pd1 120.29(9)
C37 P2 C31 103.70(13)
C37 P2 C43 106.00(12)
C31 P2 C43 105.04(13)
C37 P2 Pd1 114.03(9)
C31 P2 Pd1 116.17(10)
C43 P2 Pd1 110.97(9)
C2 C1 Pd1 175.8(3)
C1 C2 C3 171.1(3)
C4 C3 C2 175.9(3)
C3 C4 C5 176.3(3)
C6 C5 C10 119.7(3)
C6 C5 C4 121.3(3)
C10 C5 C4 119.0(3)
C5 C6 C7 119.9(3)
C5 C6 H6 120.0
C7 C6 H6 120.0
C6 C7 C8 121.3(3)
C6 C7 H7 119.4
C8 C7 H7 119.4
C9 C8 C7 118.0(3)
C9 C8 C11 119.3(3)
C7 C8 C11 122.7(3)
C8 C9 C10 121.4(3)
C8 C9 H9 119.3
C10 C9 H9 119.3
C9 C10 C5 119.6(3)
C9 C10 H10 120.2
C5 C10 H10 120.2
O1 C11 C12 120.6(3)
O1 C11 C8 119.1(3)
C12 C11 C8 120.3(3)
C11 C12 H12A 109.5
C11 C12 H12B 109.5
H12A C12 H12B 109.5
C11 C12 H12C 109.5
H12A C12 H12C 109.5
H12B C12 H12C 109.5
C18 C13 C14 119.3(2)
C18 C13 P1 124.3(2)
C14 C13 P1 116.4(2)
C15 C14 C13 120.4(3)
C15 C14 H14 119.8
C13 C14 H14 119.8
C16 C15 C14 119.7(3)
C16 C15 H15 120.2
C14 C15 H15 120.2
C15 C16 C17 120.0(3)
C15 C16 H16 120.0
C17 C16 H16 120.0
C16 C17 C18 121.0(3)
C16 C17 H17 119.5
C18 C17 H17 119.5
C13 C18 C17 119.6(3)
C13 C18 H18 120.2
C17 C18 H18 120.2
C20 C19 C24 118.7(3)
C20 C19 P1 122.2(2)
C24 C19 P1 119.0(2)
C21 C20 C19 120.3(3)
C21 C20 H20 119.8
C19 C20 H20 119.8
C22 C21 C20 120.3(3)
C22 C21 H21 119.8
C20 C21 H21 119.8
C23 C22 C21 119.5(3)
C23 C22 H22 120.3
C21 C22 H22 120.3
C22 C23 C24 120.7(3)
C22 C23 H23 119.6
C24 C23 H23 119.6
C23 C24 C19 120.4(3)
C23 C24 H24 119.8
C19 C24 H24 119.8
C30 C25 C26 118.2(3)
C30 C25 P1 120.8(2)
C26 C25 P1 121.0(2)
C27 C26 C25 120.8(3)
C27 C26 H26 119.6
C25 C26 H26 119.6
C28 C27 C26 120.3(3)
C28 C27 H27 119.8
C26 C27 H27 119.8
C29 C28 C27 119.6(3)
C29 C28 H28 120.2
C27 C28 H28 120.2
C28 C29 C30 120.5(3)
C28 C29 H29 119.7
C30 C29 H29 119.7
C29 C30 C25 120.6(3)
C29 C30 H30 119.7
C25 C30 H30 119.7
C36 C31 C32 118.4(3)
C36 C31 P2 119.3(2)
C32 C31 P2 122.2(2)
C33 C32 C31 120.4(3)
C33 C32 H32 119.8
C31 C32 H32 119.8
C34 C33 C32 120.3(3)
C34 C33 H33 119.8
C32 C33 H33 119.8
C35 C34 C33 119.9(3)
C35 C34 H34 120.0
C33 C34 H34 120.0
C34 C35 C36 119.9(3)
C34 C35 H35 120.1
C36 C35 H35 120.1
C35 C36 C31 121.0(3)
C35 C36 H36 119.5
C31 C36 H36 119.5
C42 C37 C38 118.2(3)
C42 C37 P2 120.2(2)
C38 C37 P2 121.6(2)
C39 C38 C37 120.9(3)
C39 C38 H38 119.6
C37 C38 H38 119.6
C40 C39 C38 119.8(3)
C40 C39 H39 120.1
C38 C39 H39 120.1
C39 C40 C41 120.0(3)
C39 C40 H40 120.0
C41 C40 H40 120.0
C40 C41 C42 119.9(3)
C40 C41 H41 120.0
C42 C41 H41 120.0
C37 C42 C41 121.1(3)
C37 C42 H42 119.4
C41 C42 H42 119.4
C44 C43 C48 119.4(3)
C44 C43 P2 122.7(2)
C48 C43 P2 117.9(2)
C43 C44 C45 120.1(3)
C43 C44 H44 120.0
C45 C44 H44 120.0
C46 C45 C44 120.3(3)
C46 C45 H45 119.9
C44 C45 H45 119.9
C47 C46 C45 119.5(3)
C47 C46 H46 120.2
C45 C46 H46 120.2
C46 C47 C48 120.9(3)
C46 C47 H47 119.5
C48 C47 H47 119.5
C47 C48 C43 119.8(3)
C47 C48 H48 120.1
C43 C48 H48 120.1

loop_
_geom_bond_atom_site_label_1
_geom_bond_atom_site_label_2
_geom_bond_distance
Pd1 C1 1.940(4)
Pd1 P2 2.3353(14)
Pd1 P1 2.3483(13)
Pd1 Br1 2.4499(8)
Pd1 Br2 2.530(13)
P1 C13 1.815(3)
P1 C25 1.819(3)
P1 C19 1.833(3)
P2 C37 1.816(3)
P2 C31 1.817(3)
P2 C43 1.821(3)
O1 C11 1.245(4)
C1 C2 1.227(6)
C2 C3 1.362(5)
C3 C4 1.204(4)
C4 C5 1.436(4)
C5 C6 1.377(4)
C5 C10 1.402(4)
C6 C7 1.394(4)
C6 H6 0.9500
C7 C8 1.399(4)
C7 H7 0.9500
C8 C9 1.385(4)
C8 C11 1.472(4)
C9 C10 1.393(4)
C9 H9 0.9500
C10 H10 0.9500
C11 C12 1.469(4)
C12 H12A 0.9800
C12 H12B 0.9800
C12 H12C 0.9800
C13 C18 1.375(4)
C13 C14 1.393(4)
C14 C15 1.388(4)
C14 H14 0.9500
C15 C16 1.370(4)
C15 H15 0.9500
C16 C17 1.370(4)
C16 H16 0.9500
C17 C18 1.386(4)
C17 H17 0.9500
C18 H18 0.9500
C19 C20 1.391(4)
C19 C24 1.394(4)
C20 C21 1.391(4)
C20 H20 0.9500
C21 C22 1.384(4)
C21 H21 0.9500
C22 C23 1.374(4)
C22 H22 0.9500
C23 C24 1.382(4)
C23 H23 0.9500
C24 H24 0.9500
C25 C30 1.389(4)
C25 C26 1.398(4)
C26 C27 1.383(4)
C26 H26 0.9500
C27 C28 1.378(4)
C27 H27 0.9500
C28 C29 1.377(4)
C28 H28 0.9500
C29 C30 1.389(4)
C29 H29 0.9500
C30 H30 0.9500
C31 C36 1.393(4)
C31 C32 1.397(4)
C32 C33 1.391(4)
C32 H32 0.9500
C33 C34 1.383(4)
C33 H33 0.9500
C34 C35 1.381(4)
C34 H34 0.9500
C35 C36 1.391(4)
C35 H35 0.9500
C36 H36 0.9500
C37 C42 1.376(4)
C37 C38 1.398(4)
C38 C39 1.382(4)
C38 H38 0.9500
C39 C40 1.375(4)
C39 H39 0.9500
C40 C41 1.378(5)
C40 H40 0.9500
C41 C42 1.385(4)
C41 H41 0.9500
C42 H42 0.9500
C43 C44 1.383(4)
C43 C48 1.393(4)
C44 C45 1.389(4)
C44 H44 0.9500
C45 C46 1.388(4)
C45 H45 0.9500
C46 C47 1.367(4)
C46 H46 0.9500
C47 C48 1.388(4)
C47 H47 0.9500
C48 H48 0.9500

loop_
_geom_hbond_atom_site_label_D
_geom_hbond_atom_site_label_H
_geom_hbond_atom_site_label_A
_geom_hbond_distance_DH
_geom_hbond_distance_HA
_geom_hbond_distance_DA
_geom_hbond_angle_DHA
_geom_hbond_site_symmetry_A
C30 H30 Br1 0.95 2.85 3.575(3) 133.5 .
C17 H17 Br1 0.95 2.82 3.602(3) 140.2 4_565
C41 H41 O1 0.95 2.56 3.406(4) 147.8 3_756
C45 H45 O1 0.95 2.50 3.237(4) 134.0 1_556

loop_
_geom_torsion_atom_site_label_1
_geom_torsion_atom_site_label_2
_geom_torsion_atom_site_label_3
_geom_torsion_atom_site_label_4
_geom_torsion
C10 C5 C6 C7 0.0(4)
C4 C5 C6 C7 -179.6(3)
C5 C6 C7 C8 0.6(4)
C6 C7 C8 C9 -0.7(4)
C6 C7 C8 C11 178.3(3)
C7 C8 C9 C10 0.2(4)
C11 C8 C9 C10 -178.8(3)
C8 C9 C10 C5 0.4(4)
C6 C5 C10 C9 -0.4(4)
C4 C5 C10 C9 179.1(3)
C9 C8 C11 O1 -4.1(4)
C7 C8 C11 O1 176.9(3)
C9 C8 C11 C12 176.1(3)
C7 C8 C11 C12 -2.8(4)
C25 P1 C13 C18 6.8(3)
C19 P1 C13 C18 -100.8(3)
Pd1 P1 C13 C18 128.5(2)
C25 P1 C13 C14 -173.6(2)
C19 P1 C13 C14 78.7(2)
Pd1 P1 C13 C14 -51.9(2)
C18 C13 C14 C15 2.7(4)
P1 C13 C14 C15 -176.9(2)
C13 C14 C15 C16 -2.7(5)
C14 C15 C16 C17 0.6(5)
C15 C16 C17 C18 1.4(5)
C14 C13 C18 C17 -0.7(4)
P1 C13 C18 C17 178.9(2)
C16 C17 C18 C13 -1.4(5)
C13 P1 C19 C20 0.0(3)
C25 P1 C19 C20 -111.3(2)
Pd1 P1 C19 C20 125.4(2)
C13 P1 C19 C24 177.2(2)
C25 P1 C19 C24 65.9(2)
Pd1 P1 C19 C24 -57.4(2)
C24 C19 C20 C21 1.8(4)
P1 C19 C20 C21 179.0(2)
C19 C20 C21 C22 0.6(4)
C20 C21 C22 C23 -1.9(4)
C21 C22 C23 C24 0.9(4)
C22 C23 C24 C19 1.5(4)
C20 C19 C24 C23 -2.8(4)
P1 C19 C24 C23 179.8(2)
C13 P1 C25 C30 103.1(2)
C19 P1 C25 C30 -148.7(2)
Pd1 P1 C25 C30 -19.3(2)
C13 P1 C25 C26 -79.7(2)
C19 P1 C25 C26 28.4(2)
Pd1 P1 C25 C26 157.9(2)
C30 C25 C26 C27 0.0(4)
P1 C25 C26 C27 -177.2(2)
C25 C26 C27 C28 0.1(4)
C26 C27 C28 C29 -0.9(4)
C27 C28 C29 C30 1.5(4)
C28 C29 C30 C25 -1.3(4)
C26 C25 C30 C29 0.6(4)
P1 C25 C30 C29 177.9(2)
C37 P2 C31 C36 -56.5(2)
C43 P2 C31 C36 -167.5(2)
Pd1 P2 C31 C36 69.5(2)
C37 P2 C31 C32 124.8(2)
C43 P2 C31 C32 13.8(3)
Pd1 P2 C31 C32 -109.2(2)
C36 C31 C32 C33 -0.1(4)
P2 C31 C32 C33 178.6(2)
C31 C32 C33 C34 -0.8(4)
C32 C33 C34 C35 0.7(5)
C33 C34 C35 C36 0.3(4)
C34 C35 C36 C31 -1.2(4)
C32 C31 C36 C35 1.1(4)
P2 C31 C36 C35 -177.6(2)
C31 P2 C37 C42 154.2(2)
C43 P2 C37 C42 -95.4(3)
Pd1 P2 C37 C42 26.9(3)
C31 P2 C37 C38 -27.0(3)
C43 P2 C37 C38 83.3(3)
Pd1 P2 C37 C38 -154.3(2)
C42 C37 C38 C39 -0.1(4)
P2 C37 C38 C39 -178.8(2)
C37 C38 C39 C40 -0.9(5)
C38 C39 C40 C41 1.1(5)
C39 C40 C41 C42 -0.3(6)
C38 C37 C42 C41 0.9(5)
P2 C37 C42 C41 179.7(3)
C40 C41 C42 C37 -0.7(6)
C37 P2 C43 C44 -15.2(3)
C31 P2 C43 C44 94.2(2)
Pd1 P2 C43 C44 -139.5(2)
C37 P2 C43 C48 164.6(2)
C31 P2 C43 C48 -86.0(2)
Pd1 P2 C43 C48 40.3(2)
C48 C43 C44 C45 -0.6(4)
P2 C43 C44 C45 179.2(2)
C43 C44 C45 C46 1.3(4)
C44 C45 C46 C47 -0.7(4)
C45 C46 C47 C48 -0.6(4)
C46 C47 C48 C43 1.4(4)
C44 C43 C48 C47 -0.8(4)
P2 C43 C48 C47 179.4(2)
